data_1536512
loop_
_publ_author_name
'Pavlyuk, V.V.'
'Kevorkov, D.G.'
'Bodak, O.I.'
'Pecharskii, V.K.'

_publ_section_title
;
 Crystal structure of Li13 Pd12 Si12
;
_journal_name_full Kristallografiya
_journal_page_first 183
_journal_page_last 184
_journal_volume 40
_journal_year 1995
_chemical_formula_sum 'Li13 Pd11.86 Si12.14'
_space_group_IT_number 58
_symmetry_space_group_name_Hall '-P 2 2n'
_symmetry_space_group_name_H-M 'P n n m'
_cell_angle_alpha 90
_cell_angle_beta 90
_cell_angle_gamma 90
_cell_formula_units_Z 2
_cell_length_a 18.339
_cell_length_b 12.786
_cell_length_c 4.406
_cell_volume 1033.130
_citation_journal_id_ASTM KRISAJ
_cod_data_source_file Pavlyuk_KRISAJ_1995_1475.cif
_cod_data_source_block Li13Pd11.86Si12.14
_cod_original_cell_volume 1033.13
_cod_database_code 1536512

loop_
_symmetry_equiv_pos_as_xyz
x,y,z
-x,-y,z
x+1/2,-y+1/2,-z+1/2
-x+1/2,y+1/2,-z+1/2
-x,-y,-z
x,y,-z
-x-1/2,y-1/2,z-1/2
x-1/2,-y-1/2,z-1/2

loop_
_atom_site_label
_atom_site_type_symbol
_atom_site_fract_x
_atom_site_fract_y
_atom_site_fract_z
_atom_site_occupancy
_atom_site_U_iso_or_equiv
Si4 Si 0.5288 0.2 0 1 0.0
Pd5 Pd 0.7982 0.194 0 0.31 0.0
Pd6 Pd 0.3563 0.2006 0 1 0.0
Si2 Si 0.4288 0.0684 0.5 0.25 0.0
Li5 Li 0.864 0.998 0 1 0.0
Li7 Li 0.657 0.21 0 1 0.0
Pd4 Pd 0.4288 0.0684 0.5 0.75 0.0
Pd2 Pd 0.1874 0.071 0.5 1 0.0
Pd7 Pd 0.0809 0.1866 0 1 0.0
Li4 Li 0.233 0.218 0 1 0.0
Li3 Li 0.412 0.993 0 1 0.0
Li6 Li 0.268 0.044 0 1 0.0
Pd1 Pd 0.9297 0.0723 0.5 0.87 0.0
Li1 Li 0.931 0.212 0 1 0.0
Si5 Si 0.057 0.125 0.5 1 0.0
Si6 Si 0.8 0.113 0.5 1 0.0
Pd3 Pd 0.6809 0.069 0.5 1 0.0
Si3 Si 0.7982 0.194 0 0.69 0.0
Si7 Si 0.309 0.13 0.5 1 0.0
Si8 Si 0.554 0.124 0.5 1 0.0
Si1 Si 0.9297 0.0723 0.5 0.13 0.0
Li2 Li 0 0 0 1 0.0
